data_7119105
loop_
_publ_author_name
'Meng, Ting'
'Tang, Shang-Feng'
'Qin, Qi-Pin'
'Liang, Yue-Lan'
'Wu, Chen-Xuan'
'Wang, Chen-Yu'
'Yan, Hou-Tian'
'Dong, Jia-Xin'
'Liu, Yan-Cheng'

_publ_section_title
;
 Evaluation of the effect of iodine substitution of 8-hydroxyquinoline on
 its platinum(ii)complex: cytotoxicity, cell apoptosis and telomerase
 inhibition
;
_journal_issue 9
_journal_name_full 'Med. Chem. Commun.'
_journal_page_first 1802
_journal_paper_doi 10.1039/C6MD00201C
_journal_volume 7
_journal_year 2016
_chemical_formula_moiety 'C11 H10 Cl I2 N O2 Pt S'
_chemical_formula_sum 'C11 H10 Cl I2 N O2 Pt S'
_chemical_formula_weight 704.61
_space_group_crystal_system orthorhombic
_space_group_IT_number 61
_space_group_name_Hall '-P 2ac 2ab'
_space_group_name_H-M_alt 'P b c a'
_symmetry_Int_Tables_number 61
_symmetry_space_group_name_Hall '-P 2ac 2ab'
_symmetry_space_group_name_H-M 'P b c a'
_atom_sites_solution_primary iterative
_audit_creation_date 2015-05-27
_audit_creation_method
;
Olex2 1.2
(compiled 2015.01.26 svn.r3150 for OlexSys, GUI svn.r4998)
;
_audit_update_record
;
2016-03-04 deposited with the CCDC.
2016-06-28 downloaded from the CCDC.
;
_cell_angle_alpha 90
_cell_angle_beta 90
_cell_angle_gamma 90
_cell_formula_units_Z 16
_cell_length_a 12.2175(4)
_cell_length_b 11.5867(4)
_cell_length_c 45.0661(13)
_cell_measurement_reflns_used 6149
_cell_measurement_temperature 293(2)
_cell_measurement_theta_max 28.3280
_cell_measurement_theta_min 3.5490
_cell_volume 6379.6(4)
_computing_cell_refinement
;
CrysAlisPro, Agilent Technologies,
Version 1.171.37.35 (release 13-08-2014 CrysAlis171 .NET)
(compiled Aug 13 2014,18:06:01)
;
_computing_data_collection
;
CrysAlisPro, Agilent Technologies,
Version 1.171.37.35 (release 13-08-2014 CrysAlis171 .NET)
(compiled Aug 13 2014,18:06:01)
;
_computing_data_reduction
;
CrysAlisPro, Agilent Technologies,
Version 1.171.37.35 (release 13-08-2014 CrysAlis171 .NET)
(compiled Aug 13 2014,18:06:01)
;
_computing_molecular_graphics 'Olex2 (Dolomanov et al., 2009)'
_computing_publication_material 'Olex2 (Dolomanov et al., 2009)'
_computing_structure_refinement 'olex2.refine (Bourhis et al., 2015)'
_computing_structure_solution
;
Superflip (Palatinus & Chapuis, 2007;Palatinus & van der Lee, 2008;
Palatinus et al., 2012)
;
_diffrn_ambient_temperature 296.15
_diffrn_detector 'CCD plate'
_diffrn_detector_area_resol_mean 16.0233
_diffrn_detector_type Eos
_diffrn_measured_fraction_theta_full 0.9975
_diffrn_measured_fraction_theta_max 0.9975
_diffrn_measurement_details
;
  1 omega  -44.00   28.00   0.7500    8.1600
omega____ theta____ kappa____ phi______ frames
    -      -18.6266   77.0000 -120.0000 96

  2 omega   43.00   77.50   0.7500    8.1600
omega____ theta____ kappa____ phi______ frames
    -       18.7048   57.0000  -60.0000 46

  3 omega   35.00   69.50   0.7500    8.1600
omega____ theta____ kappa____ phi______ frames
    -       18.7048  178.0000 -180.0000 46
;
_diffrn_measurement_device 'four-circle diffractometer'
_diffrn_measurement_device_type 'SuperNova, Single source at offset, Eos'
_diffrn_measurement_method '\w scans'
_diffrn_orient_matrix_UB_11 0.0392786000
_diffrn_orient_matrix_UB_12 -0.0253898000
_diffrn_orient_matrix_UB_13 -0.0095713000
_diffrn_orient_matrix_UB_21 0.0080454000
_diffrn_orient_matrix_UB_22 -0.0454196000
_diffrn_orient_matrix_UB_23 0.0103435000
_diffrn_orient_matrix_UB_31 -0.0419592000
_diffrn_orient_matrix_UB_32 -0.0322789000
_diffrn_orient_matrix_UB_33 -0.0070383000
_diffrn_radiation_monochromator mirror
_diffrn_radiation_probe x-ray
_diffrn_radiation_type 'Mo K\a'
_diffrn_radiation_wavelength 0.71073
_diffrn_reflns_av_R_equivalents 0.0369
_diffrn_reflns_av_unetI/netI 0.0522
_diffrn_reflns_limit_h_max 9
_diffrn_reflns_limit_h_min -15
_diffrn_reflns_limit_k_max 15
_diffrn_reflns_limit_k_min -15
_diffrn_reflns_limit_l_max 60
_diffrn_reflns_limit_l_min -57
_diffrn_reflns_number 17159
_diffrn_reflns_theta_full 26.3717
_diffrn_reflns_theta_max 26.37
_diffrn_reflns_theta_min 3.02
_diffrn_source 'SuperNova (Mo) X-ray Source'
_exptl_absorpt_coefficient_mu 12.961
_exptl_absorpt_correction_T_max 1.00000
_exptl_absorpt_correction_T_min 0.34459
_exptl_absorpt_correction_type multi-scan
_exptl_absorpt_process_details
;
CrysAlisPro, Agilent Technologies,
Version 1.171.37.35 (release 13-08-2014 CrysAlis171 .NET)
(compiled Aug 13 2014,18:06:01)
Empirical absorption correction using spherical harmonics,
 implemented in SCALE3 ABSPACK scaling algorithm.
;
_exptl_crystal_colour brown
_exptl_crystal_density_diffrn 2.9342
_exptl_crystal_description plate
_exptl_crystal_F_000 5025.1365
_exptl_crystal_size_max 0.22
_exptl_crystal_size_mid 0.2
_exptl_crystal_size_min 0.18
_refine_diff_density_max 2.1551
_refine_diff_density_min -1.9454
_refine_diff_density_rms 0.3413
_refine_ls_d_res_high 0.8000
_refine_ls_d_res_low 6.7380
_refine_ls_goodness_of_fit_ref 1.0610
_refine_ls_hydrogen_treatment mixed
_refine_ls_matrix_type full
_refine_ls_number_constraints 32
_refine_ls_number_parameters 346
_refine_ls_number_reflns 6506
_refine_ls_number_restraints 0
_refine_ls_restrained_S_all 1.0610
_refine_ls_R_factor_all 0.0581
_refine_ls_R_factor_gt 0.0470
_refine_ls_shift/su_max 0.0000
_refine_ls_shift/su_mean 0.0000
_refine_ls_structure_factor_coef Fsqd
_refine_ls_weighting_details 'w=1/[\s^2^(Fo^2^)+(0.0310P)^2^+65.0084P] where P=(Fo^2^+2Fc^2^)/3'
_refine_ls_weighting_scheme calc
_refine_ls_wR_factor_gt 0.0934
_refine_ls_wR_factor_ref 0.0998
_reflns_Friedel_coverage 0.0
_reflns_limit_h_max 15
_reflns_limit_h_min 0
_reflns_limit_k_max 14
_reflns_limit_k_min 0
_reflns_limit_l_max 56
_reflns_limit_l_min 0
_reflns_number_gt 5522
_reflns_number_total 6506
_reflns_threshold_expression I>=2u(I)
_cod_data_source_file c6md00201c2.cif
_cod_data_source_block 116
_cod_depositor_comments 'Adding full bibliography for 7119104--7119105.cif.'
_cod_database_code 7119105
_chemical_oxdiff_formula 'C1 H1 O1 N1 Ag1'
_reflns_odcompleteness_completeness 99.57
_reflns_odcompleteness_iscentric 1
_reflns_odcompleteness_theta 26.32
_olex2_refinement_description
;
1. Fixed Uiso
 At 1.2 times of:
  All C(H) groups
 At 1.5 times of:
  All C(H,H,H) groups
2.a Aromatic/amide H refined with riding coordinates:
 C21(H21), C8(H8), C1(H1), C3(H3), C14(H14), C16(H16), C15(H15), C2(H2)
2.b Idealised Me refined as rotating group:
 C10(H10a,H10b,H10c), C13(H13a,H13b,H13c), C11(H11a,H11b,H11c), C12(H12a,H12b,
 H12c)
;
_olex2_submission_special_instructions 'No special instructions were received'

loop_
_space_group_symop_id
_space_group_symop_operation_xyz
1 x,y,z
2 x+1/2,-y+1/2,-z
3 -x,y+1/2,-z+1/2
4 -x+1/2,-y,z+1/2
5 -x,-y,-z
6 -x-1/2,y-1/2,z
7 x,-y-1/2,z-1/2
8 x-1/2,y,-z-1/2

loop_
_atom_site_label
_atom_site_type_symbol
_atom_site_fract_x
_atom_site_fract_y
_atom_site_fract_z
_atom_site_U_iso_or_equiv
_atom_site_adp_type
_atom_site_occupancy
_atom_site_refinement_flags_posn
Pt1 Pt 0.42503(3) 0.81380(3) 0.360361(9) 0.02866(11) Uani 1.000000 .
Pt2 Pt 0.85309(3) 0.53157(3) 0.305512(9) 0.03098(11) Uani 1.000000 .
I3 I 0.74582(6) 0.38156(7) 0.410419(16) 0.0482(2) Uani 1.000000 .
I2 I 0.55759(7) 0.65466(7) 0.462817(19) 0.0509(2) Uani 1.000000 .
I1 I 0.27644(7) 1.04879(7) 0.503292(18) 0.0554(2) Uani 1.000000 .
I4 I 1.03829(8) 0.77612(8) 0.44454(2) 0.0588(2) Uani 1.000000 .
S1 S 0.4988(2) 0.6639(2) 0.33774(6) 0.0323(5) Uani 1.000000 .
Cl2 Cl 0.7196(2) 0.4105(2) 0.28726(6) 0.0448(7) Uani 1.000000 .
Cl1 Cl 0.3625(2) 0.8847(3) 0.31554(6) 0.0472(7) Uani 1.000000 .
O6 O 0.8165(6) 0.4752(6) 0.34666(15) 0.0362(16) Uani 1.000000 .
O0aa O 0.4786(5) 0.7592(6) 0.39993(15) 0.0352(16) Uani 1.000000 .
N1 N 0.3477(6) 0.9332(7) 0.38602(18) 0.0296(18) Uani 1.000000 .
C20 C 0.8510(8) 0.5147(8) 0.3974(2) 0.033(2) Uani 1.000000 .
C9 C 0.3409(8) 0.9518(9) 0.4678(2) 0.035(2) Uani 1.000000 .
O2 O 0.9868(7) 0.6644(7) 0.25589(18) 0.061(2) Uani 1.000000 .
C22 C 0.9721(8) 0.6728(9) 0.4107(2) 0.037(2) Uani 1.000000 .
C4 C 0.3165(8) 0.9788(9) 0.4382(2) 0.036(2) Uani 1.000000 .
C5 C 0.3668(8) 0.9126(8) 0.4155(2) 0.027(2) Uani 1.000000 .
C17 C 0.9923(8) 0.6947(8) 0.3804(2) 0.034(2) Uani 1.000000 .
C18 C 0.9382(8) 0.6224(8) 0.3591(2) 0.028(2) Uani 1.000000 .
C19 C 0.8661(8) 0.5345(8) 0.3676(2) 0.031(2) Uani 1.000000 .
O1 O 0.4201(6) 0.5822(6) 0.32516(18) 0.046(2) Uani 1.000000 .
C6 C 0.4381(8) 0.8195(8) 0.4227(2) 0.030(2) Uani 1.000000 .
N2 N 0.9526(7) 0.6385(7) 0.32893(19) 0.0337(19) Uani 1.000000 .
C21 C 0.9029(9) 0.5849(10) 0.4188(2) 0.041(3) Uani 1.000000 .
H21 H 0.8899(9) 0.5712(10) 0.4389(2) 0.049(3) Uiso 1.000000 R
C8 C 0.4097(10) 0.8617(10) 0.4748(2) 0.045(3) Uani 1.000000 .
H8 H 0.4250(10) 0.8449(10) 0.4945(2) 0.054(3) Uiso 1.000000 R
C1 C 0.2806(9) 1.0168(9) 0.3782(2) 0.041(3) Uani 1.000000 .
H1 H 0.2686(9) 1.0310(9) 0.3582(2) 0.049(3) Uiso 1.000000 R
C7 C 0.4570(8) 0.7948(8) 0.4520(2) 0.032(2) Uani 1.000000 .
C3 C 0.2456(9) 1.0675(9) 0.4284(2) 0.042(3) Uani 1.000000 .
H3 H 0.2112(9) 1.1148(9) 0.4422(2) 0.050(3) Uiso 1.000000 R
C14 C 1.0202(9) 0.7194(10) 0.3192(3) 0.047(3) Uani 1.000000 .
H14 H 1.0308(9) 0.7287(10) 0.2989(3) 0.056(3) Uiso 1.000000 R
C16 C 1.0625(10) 0.7800(10) 0.3693(3) 0.051(3) Uani 1.000000 .
H16 H 1.0996(10) 0.8286(10) 0.3823(3) 0.061(4) Uiso 1.000000 R
C10 C 0.5808(9) 0.5883(10) 0.3633(3) 0.051(3) Uani 1.000000 .
H10a H 0.634(4) 0.640(2) 0.3717(14) 0.077(5) Uiso 1.000000 GR
H10b H 0.5355(13) 0.558(6) 0.3789(10) 0.077(5) Uiso 1.000000 GR
H10c H 0.618(5) 0.526(5) 0.3534(5) 0.077(5) Uiso 1.000000 GR
C13 C 0.9344(11) 0.4528(10) 0.2402(3) 0.056(4) Uani 1.000000 .
H13a H 0.999(4) 0.421(4) 0.2489(12) 0.084(5) Uiso 1.000000 GR
H13b H 0.876(3) 0.397(3) 0.2415(16) 0.084(5) Uiso 1.000000 GR
H13c H 0.948(7) 0.4711(16) 0.2198(5) 0.084(5) Uiso 1.000000 GR
C11 C 0.5945(10) 0.7063(11) 0.3110(3) 0.051(3) Uani 1.000000 .
H11a H 0.5583(15) 0.749(6) 0.2956(10) 0.077(5) Uiso 1.000000 GR
H11b H 0.650(4) 0.754(6) 0.3201(5) 0.077(5) Uiso 1.000000 GR
H11c H 0.628(5) 0.6392(11) 0.3025(13) 0.077(5) Uiso 1.000000 GR
C12 C 0.7806(10) 0.6303(12) 0.2395(3) 0.059(3) Uani 1.000000 .
H12a H 0.724(3) 0.573(3) 0.2404(16) 0.088(5) Uiso 1.000000 GR
H12b H 0.755(4) 0.701(4) 0.2481(12) 0.088(5) Uiso 1.000000 GR
H12c H 0.801(2) 0.643(7) 0.2192(5) 0.088(5) Uiso 1.000000 GR
C15 C 1.0767(10) 0.7922(10) 0.3395(3) 0.056(3) Uani 1.000000 .
H15 H 1.1238(10) 0.8488(10) 0.3323(3) 0.067(4) Uiso 1.000000 R
C2 C 0.2274(10) 1.0844(10) 0.3991(3) 0.048(3) Uani 1.000000 .
H2 H 0.1789(10) 1.1415(10) 0.3930(3) 0.057(4) Uiso 1.000000 R
S2 S 0.8966(2) 0.5805(2) 0.25968(6) 0.0408(6) Uani 1.000000 .

loop_
_atom_site_aniso_label
_atom_site_aniso_U_11
_atom_site_aniso_U_22
_atom_site_aniso_U_33
_atom_site_aniso_U_12
_atom_site_aniso_U_13
_atom_site_aniso_U_23
Pt1 0.0282(2) 0.02728(19) 0.0305(2) -0.00030(15) -0.00038(16) -0.00031(17)
Pt2 0.0321(2) 0.0314(2) 0.0295(2) 0.00115(16) 0.00294(16) 0.00092(17)
I3 0.0477(4) 0.0552(5) 0.0415(4) -0.0132(4) -0.0008(4) 0.0155(4)
I2 0.0622(5) 0.0413(4) 0.0492(5) 0.0128(4) -0.0108(4) 0.0048(4)
I1 0.0680(6) 0.0553(5) 0.0428(4) 0.0001(4) 0.0115(4) -0.0100(4)
I4 0.0686(6) 0.0543(5) 0.0533(5) 0.0018(4) -0.0185(4) -0.0125(4)
S1 0.0336(13) 0.0307(12) 0.0326(13) -0.0005(11) 0.0030(11) -0.0022(11)
Cl2 0.0437(16) 0.0449(15) 0.0460(15) -0.0059(12) -0.0071(13) -0.0031(13)
Cl1 0.0546(17) 0.0522(16) 0.0347(14) 0.0097(14) -0.0033(13) 0.0055(13)
O6 0.037(4) 0.039(4) 0.033(4) -0.015(3) 0.000(3) -0.001(3)
O0aa 0.035(4) 0.034(4) 0.037(4) 0.009(3) -0.008(3) -0.003(3)
N1 0.028(4) 0.028(4) 0.032(4) 0.002(3) -0.001(4) 0.000(4)
C20 0.033(5) 0.030(5) 0.036(5) -0.004(4) 0.001(4) 0.010(5)
C9 0.037(6) 0.035(5) 0.034(5) 0.003(5) -0.002(5) -0.009(5)
O2 0.066(6) 0.067(6) 0.050(5) -0.022(5) 0.018(5) 0.016(5)
C22 0.034(6) 0.043(6) 0.032(5) 0.003(5) -0.007(5) -0.004(5)
C4 0.034(6) 0.034(5) 0.041(6) 0.003(5) -0.009(5) -0.009(5)
C5 0.029(5) 0.029(5) 0.024(5) -0.002(4) -0.005(4) -0.000(4)
C17 0.025(5) 0.026(5) 0.050(6) 0.005(4) 0.003(5) -0.002(5)
C18 0.029(5) 0.027(5) 0.029(5) 0.002(4) -0.005(4) 0.002(4)
C19 0.025(5) 0.033(5) 0.035(5) -0.002(4) -0.006(4) 0.005(5)
O1 0.047(5) 0.037(4) 0.054(5) -0.010(3) -0.001(4) -0.013(4)
C6 0.031(5) 0.021(4) 0.038(6) 0.003(4) -0.002(4) -0.010(4)
N2 0.037(5) 0.027(4) 0.037(5) -0.003(4) -0.001(4) 0.006(4)
C21 0.038(6) 0.051(7) 0.034(6) 0.004(5) -0.002(5) 0.000(5)
C8 0.061(8) 0.043(6) 0.030(6) -0.004(6) 0.001(5) 0.001(5)
C1 0.040(6) 0.043(6) 0.039(6) 0.005(5) -0.009(5) 0.003(5)
C7 0.041(6) 0.024(5) 0.032(5) 0.005(4) -0.009(5) -0.003(4)
C3 0.044(6) 0.039(6) 0.041(6) 0.006(5) 0.005(5) -0.017(5)
C14 0.048(7) 0.052(7) 0.041(6) -0.011(6) 0.005(6) 0.006(6)
C16 0.063(8) 0.037(6) 0.054(8) -0.016(6) -0.006(6) -0.001(6)
C10 0.043(7) 0.048(7) 0.063(8) 0.022(6) 0.000(6) -0.005(6)
C13 0.081(10) 0.051(7) 0.037(6) 0.025(7) 0.021(6) -0.002(6)
C11 0.050(7) 0.051(7) 0.052(7) 0.006(6) 0.016(6) 0.004(6)
C12 0.058(8) 0.074(9) 0.045(7) 0.009(7) -0.003(6) 0.006(7)
C15 0.055(8) 0.043(7) 0.071(9) -0.020(6) -0.012(7) 0.019(7)
C2 0.055(7) 0.042(6) 0.046(7) 0.030(6) -0.007(6) -0.002(6)
S2 0.0481(16) 0.0414(15) 0.0329(14) 0.0020(13) 0.0056(13) 0.0030(13)

loop_
_atom_type_symbol
_atom_type_scat_dispersion_real
_atom_type_scat_dispersion_imag
_atom_type_scat_Cromer_Mann_a1
_atom_type_scat_Cromer_Mann_a2
_atom_type_scat_Cromer_Mann_a3
_atom_type_scat_Cromer_Mann_a4
_atom_type_scat_Cromer_Mann_b1
_atom_type_scat_Cromer_Mann_b2
_atom_type_scat_Cromer_Mann_b3
_atom_type_scat_Cromer_Mann_b4
_atom_type_scat_Cromer_Mann_c
_atom_type_scat_source
_atom_type_scat_dispersion_source
C 0.00347 0.00161 2.31000 1.02000 1.58860 0.86500 20.84390 10.20750 0.56870 51.65120 0.215599998832 'International Tables Volume C Table 6.1.1.4 (pp. 500-502)' 'Henke, Gullikson and Davis, At. Data and Nucl. Data Tables, 1993, 54, 2'
Pt -1.63788 8.57892 27.00590 17.76390 15.71310 5.78370 1.51293 8.81174 0.42459 38.61030 11.6883001328 'International Tables Volume C Table 6.1.1.4 (pp. 500-502)' 'Henke, Gullikson and Davis, At. Data and Nucl. Data Tables, 1993, 54, 2'
Cl 0.14873 0.16029 11.46040 7.19640 6.25560 1.64550 0.01040 1.16620 18.51940 47.77840 -9.55739974976 'International Tables Volume C Table 6.1.1.4 (pp. 500-502)' 'Henke, Gullikson and Davis, At. Data and Nucl. Data Tables, 1993, 54, 2'
I -0.41187 1.83264 20.14720 18.99490 7.51380 2.27350 4.34700 0.38140 27.76600 66.87760 4.07119989395 'International Tables Volume C Table 6.1.1.4 (pp. 500-502)' 'Henke, Gullikson and Davis, At. Data and Nucl. Data Tables, 1993, 54, 2'
H 0.00000 0.00000 0.49300 0.32291 0.14019 0.04081 10.51090 26.12570 3.14236 57.79970 0.0030380000826 'International Tables Volume C Table 6.1.1.4 (pp. 500-502)' 'Henke, Gullikson and Davis, At. Data and Nucl. Data Tables, 1993, 54, 2'
O 0.01158 0.00611 3.04850 2.28680 1.54630 0.86700 13.27710 5.70110 0.32390 32.90890 0.250800013542 'International Tables Volume C Table 6.1.1.4 (pp. 500-502)' 'Henke, Gullikson and Davis, At. Data and Nucl. Data Tables, 1993, 54, 2'
N 0.00653 0.00323 12.21260 3.13220 2.01250 1.16630 0.00570 9.89330 28.99750 0.58260 -11.5290002823 'International Tables Volume C Table 6.1.1.4 (pp. 500-502)' 'Henke, Gullikson and Davis, At. Data and Nucl. Data Tables, 1993, 54, 2'
S 0.12424 0.12443 6.90530 5.20340 1.43790 1.58630 1.46790 22.21510 0.25360 56.17200 0.866900026798 'International Tables Volume C Table 6.1.1.4 (pp. 500-502)' 'Henke, Gullikson and Davis, At. Data and Nucl. Data Tables, 1993, 54, 2'

loop_
_geom_angle_atom_site_label_1
_geom_angle_atom_site_label_2
_geom_angle_atom_site_label_3
_geom_angle
Cl1 Pt1 S1 90.64(10)
O0aa Pt1 S1 91.7(2)
O0aa Pt1 Cl1 177.5(2)
N1 Pt1 S1 170.8(2)
N1 Pt1 Cl1 95.8(2)
N1 Pt1 O0aa 82.0(3)
O6 Pt2 Cl2 88.5(2)
N2 Pt2 Cl2 168.8(3)
N2 Pt2 O6 81.5(3)
S2 Pt2 Cl2 89.60(11)
S2 Pt2 O6 175.9(2)
S2 Pt2 N2 100.7(2)
O1 S1 Pt1 114.8(3)
C10 S1 Pt1 108.7(4)
C10 S1 O1 107.8(5)
C11 S1 Pt1 111.7(4)
C11 S1 O1 110.7(6)
C11 S1 C10 102.2(6)
C19 O6 Pt2 112.9(6)
C6 O0aa Pt1 113.4(6)
C5 N1 Pt1 110.7(6)
C1 N1 Pt1 129.6(7)
C1 N1 C5 119.5(9)
C19 C20 I3 118.7(7)
C21 C20 I3 120.5(8)
C21 C20 C19 120.7(9)
C4 C9 I1 121.5(7)
C8 C9 I1 117.3(8)
C8 C9 C4 121.2(10)
C17 C22 I4 122.2(8)
C21 C22 I4 117.7(8)
C21 C22 C17 120.0(10)
C5 C4 C9 118.3(9)
C3 C4 C9 126.3(10)
C3 C4 C5 115.4(9)
C4 C5 N1 122.2(9)
C6 C5 N1 117.2(9)
C6 C5 C4 120.6(9)
C18 C17 C22 117.5(9)
C16 C17 C22 125.5(10)
C16 C17 C18 116.9(10)
C19 C18 C17 122.0(9)
N2 C18 C17 121.4(9)
N2 C18 C19 116.6(9)
C20 C19 O6 123.5(9)
C18 C19 O6 118.1(9)
C18 C19 C20 118.4(9)
C5 C6 O0aa 116.7(9)
C7 C6 O0aa 124.6(9)
C7 C6 C5 118.7(9)
C18 N2 Pt2 110.6(6)
C14 N2 Pt2 129.3(8)
C14 N2 C18 120.0(9)
C22 C21 C20 121.3(10)
H21 C21 C20 119.3(6)
H21 C21 C22 119.3(6)
H8 C8 C9 120.0(6)
C7 C8 C9 119.9(10)
C7 C8 H8 120.0(6)
H1 C1 N1 119.1(6)
C2 C1 N1 121.8(10)
C2 C1 H1 119.1(6)
C6 C7 I2 119.0(7)
C8 C7 I2 119.7(8)
C8 C7 C6 121.3(9)
H3 C3 C4 119.6(6)
C2 C3 C4 120.8(10)
C2 C3 H3 119.6(6)
H14 C14 N2 119.7(6)
C15 C14 N2 120.6(11)
C15 C14 H14 119.7(7)
H16 C16 C17 119.8(7)
C15 C16 C17 120.3(11)
C15 C16 H16 119.8(7)
H10a C10 S1 109.5
H10b C10 S1 109.5
H10b C10 H10a 109.5
H10c C10 S1 109.5
H10c C10 H10a 109.5
H10c C10 H10b 109.5
H13b C13 H13a 109.5
H13c C13 H13a 109.5
H13c C13 H13b 109.5
S2 C13 H13a 109.5
S2 C13 H13b 109.5
S2 C13 H13c 109.5
H11a C11 S1 109.5
H11b C11 S1 109.5
H11b C11 H11a 109.5
H11c C11 S1 109.5
H11c C11 H11a 109.5
H11c C11 H11b 109.5
H12b C12 H12a 109.5
H12c C12 H12a 109.5
H12c C12 H12b 109.5
S2 C12 H12a 109.5
S2 C12 H12b 109.5
S2 C12 H12c 109.5
C16 C15 C14 120.7(11)
H15 C15 C14 119.7(7)
H15 C15 C16 119.7(7)
C3 C2 C1 120.2(10)
H2 C2 C1 119.9(6)
H2 C2 C3 119.9(6)
O2 S2 Pt2 117.2(4)
C13 S2 Pt2 108.0(4)
C13 S2 O2 107.2(6)
C12 S2 Pt2 111.7(4)
C12 S2 O2 108.8(6)
C12 S2 C13 103.0(6)

loop_
_geom_bond_atom_site_label_1
_geom_bond_atom_site_label_2
_geom_bond_distance
Pt1 S1 2.207(2)
Pt1 Cl1 2.311(3)
Pt1 O0aa 2.002(7)
Pt1 N1 2.036(8)
Pt2 Cl2 2.304(3)
Pt2 O6 2.016(7)
Pt2 N2 2.031(8)
Pt2 S2 2.207(3)
I3 C20 2.092(9)
I2 C7 2.095(9)
I1 C9 2.108(10)
I4 C22 2.102(10)
S1 O1 1.464(7)
S1 C10 1.761(11)
S1 C11 1.751(11)
O6 C19 1.316(11)
O0aa C6 1.335(11)
N1 C5 1.368(12)
N1 C1 1.317(12)
C20 C19 1.372(14)
C20 C21 1.413(15)
C9 C4 1.400(14)
C9 C8 1.376(15)
O2 S2 1.478(8)
C22 C17 1.409(14)
C22 C21 1.374(15)
C4 C5 1.421(14)
C4 C3 1.416(14)
C5 C6 1.424(13)
C17 C18 1.436(14)
C17 C16 1.403(15)
C18 C19 1.401(13)
C18 N2 1.383(12)
C6 C7 1.371(14)
N2 C14 1.324(13)
C21 H21 0.9300
C8 H8 0.9300
C8 C7 1.412(15)
C1 H1 0.9300
C1 C2 1.385(15)
C3 H3 0.9300
C3 C2 1.352(15)
C14 H14 0.9300
C14 C15 1.424(17)
C16 H16 0.9300
C16 C15 1.360(18)
C10 H10a 0.9600
C10 H10b 0.9600
C10 H10c 0.9600
C13 H13a 0.9600
C13 H13b 0.9600
C13 H13c 0.9600
C13 S2 1.781(11)
C11 H11a 0.9600
C11 H11b 0.9600
C11 H11c 0.9600
C12 H12a 0.9600
C12 H12b 0.9600
C12 H12c 0.9600
C12 S2 1.780(12)
C15 H15 0.9300
C2 H2 0.9300
